data_7229798
loop_
_publ_author_name
'Dhingra, Shallu'
'Barman, Dibya Jyoti'
'Yadav, Hare Ram'
'Eyyathiyil, Jusaina'
'Bhowmik, Prasanta'
'Kaur, Parmeet'
'Adhikari, Debashis'
'Roy Choudhury, Angshuman'

_publ_section_title
;
 Structural and computational understanding of weak interactions in
 &#x201C;bridge-flipped&#x201D; isomeric
 tetrafluoro-bis-benzylideneanilines
;
_journal_issue 6
_journal_name_full CrystEngComm
_journal_page_first 716
_journal_paper_doi 10.1039/C7CE01872J
_journal_volume 20
_journal_year 2018
_chemical_formula_moiety 'C20 H14 F2 N2'
_chemical_formula_sum 'C20 H14 F2 N2'
_chemical_formula_weight 320.33
_space_group_crystal_system monoclinic
_space_group_IT_number 14
_space_group_name_Hall '-P 2ybc'
_space_group_name_H-M_alt 'P 1 21/c 1'
_symmetry_space_group_name_Hall '-P 2ybc'
_symmetry_space_group_name_H-M 'P 1 21/c 1'
_atom_sites_solution_hydrogens geom
_atom_sites_solution_primary dual
_audit_creation_date 2016-12-25
_audit_creation_method
;
Olex2 1.2
(compiled 2016.11.30 svn.r3356 for OlexSys, GUI svn.r5269)
;
_audit_update_record
;
2017-07-17 deposited with the CCDC.
2017-12-26 downloaded from the CCDC.
;
_cell_angle_alpha 90
_cell_angle_beta 95.003(8)
_cell_angle_gamma 90
_cell_formula_units_Z 4
_cell_length_a 7.4234(7)
_cell_length_b 5.6728(5)
_cell_length_c 36.086(3)
_cell_measurement_reflns_used 3322
_cell_measurement_temperature 100.0
_cell_measurement_theta_max 32.4220
_cell_measurement_theta_min 2.8590
_cell_volume 1513.8(2)
_computing_cell_refinement 'CrysAlisPro 1.171.39.7f (Rigaku OD, 2015)'
_computing_data_collection 'CrysAlisPro 1.171.39.7f (Rigaku OD, 2015)'
_computing_data_reduction 'CrysAlisPro 1.171.39.7f (Rigaku OD, 2015)'
_computing_molecular_graphics 'Olex2 (Dolomanov et al., 2009)'
_computing_publication_material 'Olex2 (Dolomanov et al., 2009)'
_computing_structure_refinement 'ShelXL (Sheldrick, 2015)'
_computing_structure_solution 'ShelXT (Sheldrick, 2015)'
_diffrn_ambient_temperature 100.0
_diffrn_detector 'CCD plate'
_diffrn_measured_fraction_theta_full 0.9490
_diffrn_measured_fraction_theta_max 0.9491
_diffrn_measurement_details
;
List of Runs (angles in degrees, time in seconds):

  # Type    Start    End  Width  t~exp~   \w     \q     \k     \f   Frames
#--------------------------------------------------------------------------
  1  \w    -69.00 105.90   0.30   10.00    --   29.89  54.00 120.00  583
  2  \w    -60.00 118.20   0.30   10.00    --   29.89  54.00   0.00  594
  3  \w    -69.00  91.80   0.30   10.00    --   29.89  54.00 240.00  536
;
_diffrn_measurement_device
;
XtaLABmini: Fixed Chi 2 circle
;
_diffrn_measurement_device_type 'XtaLAB Mini (ROW)'
_diffrn_measurement_method '\w scans'
_diffrn_orient_matrix_type 'CrysAlisPro convention (1999,Acta A55,543-557)'
_diffrn_orient_matrix_UB_11 0.0449206000
_diffrn_orient_matrix_UB_12 0.1083092000
_diffrn_orient_matrix_UB_13 0.0042633000
_diffrn_orient_matrix_UB_21 0.0483775000
_diffrn_orient_matrix_UB_22 -0.0530534000
_diffrn_orient_matrix_UB_23 0.0156280000
_diffrn_orient_matrix_UB_31 0.0696090000
_diffrn_orient_matrix_UB_32 -0.0329303000
_diffrn_orient_matrix_UB_33 -0.0112597000
_diffrn_radiation_monochromator graphite
_diffrn_radiation_probe x-ray
_diffrn_radiation_type 'Mo K\a'
_diffrn_radiation_wavelength 0.71073
_diffrn_reflns_av_R_equivalents 0.0684
_diffrn_reflns_av_unetI/netI 0.0706
_diffrn_reflns_Laue_measured_fraction_full 0.999
_diffrn_reflns_Laue_measured_fraction_max 0.950
_diffrn_reflns_limit_h_max 10
_diffrn_reflns_limit_h_min -11
_diffrn_reflns_limit_k_max 7
_diffrn_reflns_limit_k_min -8
_diffrn_reflns_limit_l_max 53
_diffrn_reflns_limit_l_min -54
_diffrn_reflns_number 18896
_diffrn_reflns_point_group_measured_fraction_full 0.999
_diffrn_reflns_point_group_measured_fraction_max 0.950
_diffrn_reflns_theta_full 25.000
_diffrn_reflns_theta_max 32.898
_diffrn_reflns_theta_min 2.754
_diffrn_source 'fine-focus sealed X-ray tube'
_diffrn_source_type 'Enhance (Mo) X-ray Source'
_exptl_absorpt_coefficient_mu 0.101
_exptl_absorpt_correction_T_max 1.00000
_exptl_absorpt_correction_T_min 0.81049
_exptl_absorpt_correction_type multi-scan
_exptl_absorpt_process_details
;
CrysAlisPro 1.171.39.7f (Rigaku Oxford Diffraction, 2015)
Empirical absorption correction using spherical harmonics,
 implemented in SCALE3 ABSPACK scaling algorithm.
;
_exptl_crystal_colour 'clear light colourless'
_exptl_crystal_colour_lustre clear
_exptl_crystal_colour_modifier light
_exptl_crystal_colour_primary colourless
_exptl_crystal_density_diffrn 1.405
_exptl_crystal_description block
_exptl_crystal_F_000 664
_exptl_crystal_size_max 0.3
_exptl_crystal_size_mid 0.3
_exptl_crystal_size_min 0.2
_refine_diff_density_max 1.269
_refine_diff_density_min -0.411
_refine_diff_density_rms 0.116
_refine_ls_extinction_method none
_refine_ls_goodness_of_fit_ref 1.049
_refine_ls_hydrogen_treatment constr
_refine_ls_matrix_type full
_refine_ls_number_parameters 242
_refine_ls_number_reflns 5393
_refine_ls_number_restraints 8
_refine_ls_restrained_S_all 1.048
_refine_ls_R_factor_all 0.1574
_refine_ls_R_factor_gt 0.0891
_refine_ls_shift/su_max 0.001
_refine_ls_shift/su_mean 0.000
_refine_ls_structure_factor_coef Fsqd
_refine_ls_weighting_details 'w=1/[\s^2^(Fo^2^)+(0.1485P)^2^+0.0394P] where P=(Fo^2^+2Fc^2^)/3'
_refine_ls_weighting_scheme calc
_refine_ls_wR_factor_gt 0.2245
_refine_ls_wR_factor_ref 0.2981
_reflns_Friedel_coverage 0.000
_reflns_number_gt 2675
_reflns_number_total 5393
_reflns_threshold_expression 'I > 2\s(I)'
_cod_data_source_file c7ce01872j2.cif
_cod_data_source_block 4
_cod_depositor_comments 'Adding full bibliography for 7229788--7229798.cif.'
_cod_database_code 7229798
_shelx_space_group_comment
;
The symmetry employed for this shelxl refinement is uniquely defined
by the following loop, which should always be used as a source of
symmetry information in preference to the above space-group names.
They are only intended as comments.
;
_reflns_odcompleteness_completeness 94.90
_reflns_odcompleteness_iscentric 1
_reflns_odcompleteness_theta 32.82
_olex2_refinement_description
;
1. Fixed Uiso
 At 1.2 times of:
  All C(H) groups
2. Shared sites
{N1A, N1B}
{N2A, N2B}
3. Restrained distances
 C11B-C8B
 1.47 with sigma of 0.02
 C1B-C18B
 1.47 with sigma of 0.02
 C20B-C19B
 1.39 with sigma of 0.02
 C9B-C10B
 1.39 with sigma of 0.02
 C8B-C20B
 1.39 with sigma of 0.02
 C8B-C9B
 1.39 with sigma of 0.02
 C18B-C19B
 1.39 with sigma of 0.02
 C10B-C18B
 1.39 with sigma of 0.02
4. Uiso/Uaniso restraints and constraints
Uanis(N1A) = Uanis(N1B)
Uanis(N2A) = Uanis(N2B)
Uanis(C1A) = Uanis(C11B)
Uanis(C8A) = Uanis(C8B)
Uanis(C20A) = Uanis(C20B)
Uanis(C19A) = Uanis(C19B)
Uanis(C18A) = Uanis(C18B)
Uanis(C10A) = Uanis(C10B)
Uanis(C9A) = Uanis(C9B)
Uanis(C11A) = Uanis(C1B)
5. Others
 Sof(C19B)=Sof(H19B)=Sof(C1B)=Sof(H1B)=Sof(C20B)=Sof(H20B)=Sof(C11B)=Sof(H11B)=
 Sof(C18B)=Sof(C8B)=Sof(C9B)=Sof(H9B)=Sof(C10B)=Sof(H10B)=Sof(N1B)=Sof(N2B)=1-
 FVAR(1)
 Sof(C10A)=Sof(H10A)=Sof(C8A)=Sof(C11A)=Sof(H11A)=Sof(C1A)=Sof(H1A)=Sof(C9A)=
 Sof(H9A)=Sof(C18A)=Sof(C19A)=Sof(H19A)=Sof(C20A)=Sof(H20A)=Sof(N1A)=Sof(N2A)=
 FVAR(1)
6.a Aromatic/amide H refined with riding coordinates:
 C10A(H10A), C11A(H11A), C1A(H1A), C9A(H9A), C19A(H19A), C20A(H20A),
 C19B(H19B), C1B(H1B), C20B(H20B), C11B(H11B), C9B(H9B), C10B(H10B), C3(H3),
 C6(H6), C16(H16), C13(H13), C4(H4), C7(H7), C17(H17), C14(H14)
;
_shelx_shelxl_version_number 2014/7
_olex2_submission_special_instructions 'No special instructions were received'
_oxdiff_exptl_absorpt_empirical_details
;
Empirical correction (ABSPACK) includes:
- Absorption correction using spherical harmonics
- Frame scaling
- Detector area scaling
;
_oxdiff_exptl_absorpt_empirical_full_max 1.323
_oxdiff_exptl_absorpt_empirical_full_min 0.872

loop_
_space_group_symop_operation_xyz
'x, y, z'
'-x, y+1/2, -z+1/2'
'-x, -y, -z'
'x, -y-1/2, z-1/2'

loop_
_atom_site_label
_atom_site_type_symbol
_atom_site_fract_x
_atom_site_fract_y
_atom_site_fract_z
_atom_site_U_iso_or_equiv
_atom_site_adp_type
_atom_site_occupancy
_atom_site_site_symmetry_order
_atom_site_calc_flag
_atom_site_refinement_flags_posn
_atom_site_refinement_flags_occupancy
_atom_site_disorder_assembly
_atom_site_disorder_group
C10A C 0.8437(3) 0.5273(4) 0.76217(5) 0.0196(4) Uani 0.946(3) 1 d . P A 1
H10A H 0.9090 0.6582 0.7712 0.024 Uiso 0.946(3) 1 calc R P A 1
C8A C 0.6750(3) 0.3241(3) 0.71162(5) 0.0190(4) Uani 0.946(3) 1 d . P A 1
C11A C 0.8846(3) 0.3407(4) 0.82513(5) 0.0197(4) Uani 0.946(3) 1 d . P A 1
H11A H 0.8878 0.1996 0.8383 0.024 Uiso 0.946(3) 1 calc R P A 1
C1A C 0.5927(3) 0.3206(4) 0.67318(5) 0.0200(4) Uani 0.946(3) 1 d . P A 1
H1A H 0.5516 0.1782 0.6629 0.024 Uiso 0.946(3) 1 calc R P A 1
C9A C 0.7739(3) 0.5218(4) 0.72559(6) 0.0197(4) Uani 0.946(3) 1 d . P A 1
H9A H 0.7920 0.6488 0.7101 0.024 Uiso 0.946(3) 1 calc R P A 1
C18A C 0.8169(3) 0.3369(4) 0.78598(5) 0.0190(4) Uani 0.946(3) 1 d . P A 1
C19A C 0.7230(3) 0.1384(4) 0.77182(5) 0.0191(4) Uani 0.946(3) 1 d . P A 1
H19A H 0.7073 0.0098 0.7872 0.023 Uiso 0.946(3) 1 calc R P A 1
C20A C 0.6528(3) 0.1323(4) 0.73487(5) 0.0211(4) Uani 0.946(3) 1 d . P A 1
H20A H 0.5907 -0.0005 0.7256 0.025 Uiso 0.946(3) 1 calc R P A 1
N1A N 0.5761(2) 0.5053(3) 0.65372(5) 0.0218(4) Uani 0.946(3) 1 d . P A 1
N2A N 0.9393(2) 0.5261(3) 0.84225(5) 0.0225(4) Uani 0.946(3) 1 d . P A 1
C19B C 0.726(5) 0.481(5) 0.7749(8) 0.0191(4) Uani 0.054(3) 1 d D P A 2
H19B H 0.7164 0.3508 0.7902 0.023 Uiso 0.054(3) 1 calc R P A 2
C1B C 0.902(5) 0.688(7) 0.8258(7) 0.0197(4) Uani 0.054(3) 1 d D P A 2
H1B H 0.9253 0.8331 0.8371 0.024 Uiso 0.054(3) 1 calc R P A 2
C20B C 0.651(5) 0.483(5) 0.7383(7) 0.0211(4) Uani 0.054(3) 1 d D P A 2
H20B H 0.5868 0.3502 0.7296 0.025 Uiso 0.054(3) 1 calc R P A 2
C11B C 0.613(5) 0.658(7) 0.6731(7) 0.0200(4) Uani 0.054(3) 1 d D P A 2
H11B H 0.6113 0.8036 0.6613 0.024 Uiso 0.054(3) 1 calc R P A 2
C18B C 0.818(4) 0.686(5) 0.7877(7) 0.0190(4) Uani 0.054(3) 1 d D P A 2
C8B C 0.664(4) 0.671(5) 0.7136(7) 0.0190(4) Uani 0.054(3) 1 d D P A 2
C9B C 0.778(4) 0.850(6) 0.7273(8) 0.0197(4) Uani 0.054(3) 1 d D P A 2
H9B H 0.8115 0.9632 0.7105 0.024 Uiso 0.054(3) 1 calc R P A 2
C10B C 0.848(5) 0.874(5) 0.7643(7) 0.0196(4) Uani 0.054(3) 1 d D P A 2
H10B H 0.9101 1.0083 0.7727 0.024 Uiso 0.054(3) 1 calc R P A 2
N1B N 0.5761(2) 0.5053(3) 0.65372(5) 0.0218(4) Uani 0.054(3) 1 d . P A 2
N2B N 0.9393(2) 0.5261(3) 0.84225(5) 0.0225(4) Uani 0.054(3) 1 d . P A 2
F2 F 1.20219(17) 0.4933(2) 0.99027(3) 0.0267(3) Uani 1 1 d . . . .
F1 F 0.28202(18) 0.5063(2) 0.50778(3) 0.0281(3) Uani 1 1 d . . . .
C5 C 0.3529(3) 0.5032(3) 0.54372(5) 0.0195(4) Uani 1 1 d . . . .
C2 C 0.5001(3) 0.4960(3) 0.61652(5) 0.0188(4) Uani 1 1 d . . . .
C12 C 1.0081(3) 0.5122(3) 0.87991(5) 0.0182(4) Uani 1 1 d . . . .
C15 C 1.1373(3) 0.4981(3) 0.95385(5) 0.0198(4) Uani 1 1 d . . . .
C3 C 0.5314(3) 0.3081(3) 0.59254(5) 0.0207(4) Uani 1 1 d . . . .
H3 H 0.6015 0.1807 0.6013 0.025 Uiso 1 1 calc R . . .
C6 C 0.3197(3) 0.6907(3) 0.56644(5) 0.0200(4) Uani 1 1 d . . . .
H6 H 0.2477 0.8160 0.5575 0.024 Uiso 1 1 calc R . . .
C16 C 1.1784(3) 0.3138(3) 0.93127(5) 0.0204(4) Uani 1 1 d . . . .
H16 H 1.2484 0.1879 0.9407 0.024 Uiso 1 1 calc R . . .
C13 C 0.9713(3) 0.6972(3) 0.90380(5) 0.0212(4) Uani 1 1 d . . . .
H13 H 0.9038 0.8259 0.8946 0.025 Uiso 1 1 calc R . . .
C4 C 0.4583(3) 0.3113(3) 0.55587(5) 0.0208(4) Uani 1 1 d . . . .
H4 H 0.4793 0.1881 0.5398 0.025 Uiso 1 1 calc R . . .
C7 C 0.3957(3) 0.6887(3) 0.60282(5) 0.0201(4) Uani 1 1 d . . . .
H7 H 0.3776 0.8159 0.6183 0.024 Uiso 1 1 calc R . . .
C17 C 1.1128(3) 0.3206(3) 0.89403(5) 0.0193(4) Uani 1 1 d . . . .
H17 H 1.1384 0.1974 0.8783 0.023 Uiso 1 1 calc R . . .
C14 C 1.0346(3) 0.6900(3) 0.94106(5) 0.0205(4) Uani 1 1 d . . . .
H14 H 1.0088 0.8112 0.9571 0.025 Uiso 1 1 calc R . . .

loop_
_atom_site_aniso_label
_atom_site_aniso_U_11
_atom_site_aniso_U_22
_atom_site_aniso_U_33
_atom_site_aniso_U_23
_atom_site_aniso_U_13
_atom_site_aniso_U_12
C10A 0.0186(10) 0.0225(10) 0.0178(10) -0.0024(7) 0.0014(8) -0.0026(8)
C8A 0.0205(10) 0.0214(10) 0.0146(9) 0.0007(7) -0.0008(7) -0.0009(8)
C11A 0.0201(10) 0.0227(10) 0.0163(9) 0.0033(7) 0.0012(7) 0.0008(8)
C1A 0.0219(10) 0.0214(10) 0.0163(9) -0.0018(7) -0.0004(8) -0.0034(8)
C9A 0.0191(10) 0.0224(10) 0.0176(9) 0.0018(7) 0.0022(8) 0.0000(8)
C18A 0.0194(10) 0.0220(10) 0.0151(9) 0.0006(7) -0.0016(7) 0.0034(8)
C19A 0.0197(10) 0.0198(10) 0.0180(9) 0.0023(7) 0.0024(7) 0.0000(8)
C20A 0.0211(10) 0.0225(10) 0.0194(10) -0.0010(8) -0.0002(8) -0.0017(8)
N1A 0.0207(9) 0.0288(9) 0.0154(8) 0.0001(6) -0.0015(6) 0.0016(7)
N2A 0.0224(9) 0.0284(9) 0.0158(8) -0.0014(7) -0.0028(6) 0.0032(7)
C19B 0.0197(10) 0.0198(10) 0.0180(9) 0.0023(7) 0.0024(7) 0.0000(8)
C1B 0.0201(10) 0.0227(10) 0.0163(9) 0.0033(7) 0.0012(7) 0.0008(8)
C20B 0.0211(10) 0.0225(10) 0.0194(10) -0.0010(8) -0.0002(8) -0.0017(8)
C11B 0.0219(10) 0.0214(10) 0.0163(9) -0.0018(7) -0.0004(8) -0.0034(8)
C18B 0.0194(10) 0.0220(10) 0.0151(9) 0.0006(7) -0.0016(7) 0.0034(8)
C8B 0.0205(10) 0.0214(10) 0.0146(9) 0.0007(7) -0.0008(7) -0.0009(8)
C9B 0.0191(10) 0.0224(10) 0.0176(9) 0.0018(7) 0.0022(8) 0.0000(8)
C10B 0.0186(10) 0.0225(10) 0.0178(10) -0.0024(7) 0.0014(8) -0.0026(8)
N1B 0.0207(9) 0.0288(9) 0.0154(8) 0.0001(6) -0.0015(6) 0.0016(7)
N2B 0.0224(9) 0.0284(9) 0.0158(8) -0.0014(7) -0.0028(6) 0.0032(7)
F2 0.0342(7) 0.0296(7) 0.0151(6) -0.0008(4) -0.0055(5) 0.0007(5)
F1 0.0362(8) 0.0297(7) 0.0167(6) 0.0009(5) -0.0072(5) -0.0007(5)
C5 0.0214(10) 0.0232(10) 0.0130(8) 0.0001(7) -0.0030(7) -0.0028(7)
C2 0.0182(9) 0.0210(9) 0.0170(9) -0.0003(7) -0.0007(7) -0.0004(7)
C12 0.0199(9) 0.0200(9) 0.0141(8) -0.0003(7) -0.0018(7) -0.0002(7)
C15 0.0211(10) 0.0249(10) 0.0128(8) -0.0005(7) -0.0023(7) -0.0009(7)
C3 0.0187(9) 0.0227(10) 0.0201(9) 0.0017(7) -0.0015(7) -0.0015(7)
C6 0.0197(10) 0.0201(9) 0.0198(9) 0.0035(7) -0.0016(7) 0.0001(7)
C16 0.0203(10) 0.0216(10) 0.0186(9) 0.0019(7) -0.0022(7) 0.0007(7)
C13 0.0211(10) 0.0205(10) 0.0212(9) -0.0011(7) -0.0022(8) 0.0023(7)
C4 0.0241(10) 0.0196(9) 0.0185(9) -0.0029(7) 0.0013(7) 0.0008(7)
C7 0.0218(10) 0.0209(10) 0.0175(9) -0.0010(7) 0.0001(7) -0.0018(7)
C17 0.0191(9) 0.0212(9) 0.0174(9) -0.0025(7) 0.0000(7) 0.0022(7)
C14 0.0215(10) 0.0223(10) 0.0176(9) -0.0038(7) 0.0009(7) 0.0004(7)

loop_
_atom_type_symbol
_atom_type_description
_atom_type_scat_dispersion_real
_atom_type_scat_dispersion_imag
_atom_type_scat_source
C C 0.0033 0.0016 'International Tables Vol C Tables 4.2.6.8 and 6.1.1.4'
H H 0.0000 0.0000 'International Tables Vol C Tables 4.2.6.8 and 6.1.1.4'
F F 0.0171 0.0103 'International Tables Vol C Tables 4.2.6.8 and 6.1.1.4'
N N 0.0061 0.0033 'International Tables Vol C Tables 4.2.6.8 and 6.1.1.4'

loop_
_geom_angle_atom_site_label_1
_geom_angle_atom_site_label_2
_geom_angle_atom_site_label_3
_geom_angle
C9A C10A H10A 119.7
C9A C10A C18A 120.50(18)
C18A C10A H10A 119.7
C9A C8A C1A 120.70(17)
C20A C8A C1A 119.85(18)
C20A C8A C9A 119.44(18)
C18A C11A H11A 118.2
N2A C11A H11A 118.2
N2A C11A C18A 123.58(18)
C8A C1A H1A 119.1
N1A C1A C8A 121.86(18)
N1A C1A H1A 119.1
C10A C9A C8A 120.17(18)
C10A C9A H9A 119.9
C8A C9A H9A 119.9
C10A C18A C11A 121.74(18)
C19A C18A C10A 119.24(18)
C19A C18A C11A 119.02(18)
C18A C19A H19A 119.9
C20A C19A C18A 120.29(18)
C20A C19A H19A 119.9
C8A C20A H20A 119.8
C19A C20A C8A 120.31(19)
C19A C20A H20A 119.8
C1A N1A C2 120.69(17)
C11A N2A C12 119.75(17)
C20B C19B H19B 121.6
C20B C19B C18B 117(3)
C18B C19B H19B 121.6
C18B C1B H1B 117.8
N2B C1B H1B 117.8
N2B C1B C18B 124(3)
C19B C20B H20B 117.7
C19B C20B C8B 125(3)
C8B C20B H20B 117.7
C8B C11B H11B 113.8
N1B C11B H11B 113.8
N1B C11B C8B 132(3)
C19B C18B C1B 118(2)
C10B C18B C19B 122(2)
C10B C18B C1B 120(2)
C20B C8B C11B 125(2)
C9B C8B C20B 114(3)
C9B C8B C11B 119(2)
C8B C9B H9B 117.5
C8B C9B C10B 125(3)
C10B C9B H9B 117.5
C18B C10B C9B 116(3)
C18B C10B H10B 121.8
C9B C10B H10B 121.8
C11B N1B C2 132.2(17)
C1B N2B C12 127.7(16)
F1 C5 C6 118.93(16)
F1 C5 C4 118.24(17)
C6 C5 C4 122.82(17)
C3 C2 N1A 122.72(17)
C3 C2 N1B 122.72(17)
C7 C2 N1A 117.91(17)
C7 C2 N1B 117.91(17)
C7 C2 C3 119.31(17)
C13 C12 N2A 118.51(17)
C13 C12 N2B 118.51(17)
C13 C12 C17 119.19(17)
C17 C12 N2A 122.30(17)
C17 C12 N2B 122.30(17)
F2 C15 C16 118.62(16)
F2 C15 C14 118.42(17)
C16 C15 C14 122.96(17)
C2 C3 H3 119.8
C4 C3 C2 120.41(18)
C4 C3 H3 119.8
C5 C6 H6 120.7
C5 C6 C7 118.62(18)
C7 C6 H6 120.7
C15 C16 H16 120.8
C15 C16 C17 118.34(17)
C17 C16 H16 120.8
C12 C13 H13 119.8
C14 C13 C12 120.49(18)
C14 C13 H13 119.8
C5 C4 H4 120.8
C3 C4 C5 118.33(17)
C3 C4 H4 120.8
C2 C7 H7 119.8
C6 C7 C2 120.47(18)
C6 C7 H7 119.8
C12 C17 H17 119.7
C16 C17 C12 120.54(17)
C16 C17 H17 119.7
C15 C14 C13 118.48(17)
C15 C14 H14 120.8
C13 C14 H14 120.8

loop_
_geom_bond_atom_site_label_1
_geom_bond_atom_site_label_2
_geom_bond_distance
C10A H10A 0.9300
C10A C9A 1.376(3)
C10A C18A 1.405(3)
C8A C1A 1.466(3)
C8A C9A 1.409(3)
C8A C20A 1.393(3)
C11A H11A 0.9300
C11A C18A 1.457(3)
C11A N2A 1.268(3)
C1A H1A 0.9300
C1A N1A 1.261(3)
C9A H9A 0.9300
C18A C19A 1.398(3)
C19A H19A 0.9300
C19A C20A 1.389(3)
C20A H20A 0.9300
N1A C2 1.411(2)
N2A C12 1.412(2)
C19B H19B 0.9300
C19B C20B 1.391(19)
C19B C18B 1.408(19)
C1B H1B 0.9300
C1B C18B 1.455(18)
C1B N2B 1.11(3)
C20B H20B 0.9300
C20B C8B 1.396(19)
C11B H11B 0.9300
C11B C8B 1.479(18)
C11B N1B 1.13(3)
C18B C10B 1.389(19)
C8B C9B 1.390(19)
C9B H9B 0.9300
C9B C10B 1.393(19)
C10B H10B 0.9300
N1B C2 1.411(2)
N2B C12 1.412(2)
F2 C15 1.360(2)
F1 C5 1.356(2)
C5 C6 1.379(3)
C5 C4 1.389(3)
C2 C3 1.405(3)
C2 C7 1.405(3)
C12 C13 1.400(3)
C12 C17 1.406(3)
C15 C16 1.376(3)
C15 C14 1.385(3)
C3 H3 0.9300
C3 C4 1.386(2)
C6 H6 0.9300
C6 C7 1.383(2)
C16 H16 0.9300
C16 C17 1.389(2)
C13 H13 0.9300
C13 C14 1.386(2)
C4 H4 0.9300
C7 H7 0.9300
C17 H17 0.9300
C14 H14 0.9300

loop_
_geom_torsion_atom_site_label_1
_geom_torsion_atom_site_label_2
_geom_torsion_atom_site_label_3
_geom_torsion_atom_site_label_4
_geom_torsion
C10A C18A C19A C20A -1.7(3)
C8A C1A N1A C2 178.51(17)
C11A C18A C19A C20A 178.31(18)
C11A N2A C12 C13 -143.5(2)
C11A N2A C12 C17 37.0(3)
C1A C8A C9A C10A 177.10(18)
C1A C8A C20A C19A -176.94(18)
C1A N1A C2 C3 -37.2(3)
C1A N1A C2 C7 145.7(2)
C9A C10A C18A C11A -178.14(18)
C9A C10A C18A C19A 1.8(3)
C9A C8A C1A N1A -14.0(3)
C9A C8A C20A C19A 1.9(3)
C18A C10A C9A C8A -0.2(3)
C18A C11A N2A C12 -177.99(18)
C18A C19A C20A C8A -0.2(3)
C20A C8A C1A N1A 164.8(2)
C20A C8A C9A C10A -1.7(3)
N1A C2 C3 C4 -177.86(18)
N1A C2 C7 C6 179.22(17)
N2A C11A C18A C10A 14.2(3)
N2A C11A C18A C19A -165.8(2)
N2A C12 C13 C14 179.39(18)
N2A C12 C17 C16 179.84(17)
C19B C20B C8B C11B 168(3)
C19B C20B C8B C9B 7(5)
C19B C18B C10B C9B 1(5)
C1B C18B C10B C9B 174(3)
C1B N2B C12 C13 24(2)
C1B N2B C12 C17 -155(2)
C20B C19B C18B C1B -179(3)
C20B C19B C18B C10B -6(5)
C20B C8B C9B C10B -13(5)
C11B C8B C9B C10B -175(3)
C11B N1B C2 C3 153(2)
C11B N1B C2 C7 -24(2)
C18B C19B C20B C8B 1(6)
C18B C1B N2B C12 -175(2)
C8B C11B N1B C2 168(3)
C8B C9B C10B C18B 9(5)
N1B C11B C8B C20B -10(6)
N1B C11B C8B C9B 151(4)
N1B C2 C3 C4 -177.86(18)
N1B C2 C7 C6 179.22(17)
N2B C1B C18B C19B 22(5)
N2B C1B C18B C10B -152(4)
N2B C12 C13 C14 179.39(18)
N2B C12 C17 C16 179.84(17)
F2 C15 C16 C17 -179.54(17)
F2 C15 C14 C13 178.81(17)
F1 C5 C6 C7 -178.61(17)
F1 C5 C4 C3 179.81(17)
C5 C6 C7 C2 -1.8(3)
C2 C3 C4 C5 -0.5(3)
C12 C13 C14 C15 1.1(3)
C15 C16 C17 C12 0.4(3)
C3 C2 C7 C6 2.0(3)
C6 C5 C4 C3 0.7(3)
C16 C15 C14 C13 -0.3(3)
C13 C12 C17 C16 0.3(3)
C4 C5 C6 C7 0.5(3)
C7 C2 C3 C4 -0.7(3)
C17 C12 C13 C14 -1.1(3)
C14 C15 C16 C17 -0.4(3)
